data_4517427
loop_
_publ_author_name
'Roque, Jose B.'
'Kuroda, Yusuke'
'Jurczyk, Justin'
'Xu, Li-Ping'
'Ham, Jin Su'
'G\"ottemann, Lucas T.'
'Roberts, Charis A.'
'Adpressa, Donovon'
'Saur\'i, Josep'
'Joyce, Leo A.'
'Musaev, Djamaladdin G.'
'Yeung, Charles S.'
'Sarpong, Richmond'

_publ_section_title
;
 C--C Cleavage Approach to C--H Functionalization of Saturated Aza-Cycles
;
_journal_name_full 'ACS Catalysis'
_journal_page_first 2929
_journal_page_last 2941
_journal_paper_doi 10.1021/acscatal.9b04551
_journal_year 2020
_chemical_formula_sum 'C13 H15 N O2'
_chemical_formula_weight 217.26
_chemical_name_common jr001
_space_group_crystal_system monoclinic
_space_group_IT_number 14
_space_group_name_Hall '-P 2ybc'
_space_group_name_H-M_alt 'P 1 21/c 1'
_atom_sites_solution_hydrogens mixed
_atom_sites_solution_primary iterative
_atom_sites_solution_secondary difmap
_audit_creation_method SHELXL-2014/7
_cell_angle_alpha 90
_cell_angle_beta 116.469(4)
_cell_angle_gamma 90
_cell_formula_units_Z 4
_cell_length_a 8.6719(7)
_cell_length_b 15.1388(12)
_cell_length_c 9.5746(7)
_cell_measurement_reflns_used 9689
_cell_measurement_temperature 100(2)
_cell_measurement_theta_max 28.33
_cell_measurement_theta_min 2.62
_cell_volume 1125.21(16)
_computing_cell_refinement 'Bruker SAINT'
_computing_data_collection 'Bruker APEX2'
_computing_data_reduction 'Bruker SAINT'
_computing_molecular_graphics Mercury
_computing_publication_material WinGX
_computing_structure_refinement 'SHELXL-2014/7 (Sheldrick, 2014)'
_computing_structure_solution 'SHELXT (Sheldrick 2014)'
_diffrn_ambient_temperature 100(2)
_diffrn_detector_area_resol_mean 8.366
_diffrn_measured_fraction_theta_full 1.000
_diffrn_measured_fraction_theta_max 0.999
_diffrn_measurement_device_type 'Bruker APEX-II CCD'
_diffrn_measurement_method 'phi and omega scans'
_diffrn_radiation_type MoK\a
_diffrn_radiation_wavelength 0.71073
_diffrn_reflns_av_R_equivalents 0.0366
_diffrn_reflns_av_unetI/netI 0.0166
_diffrn_reflns_Laue_measured_fraction_full 1.000
_diffrn_reflns_Laue_measured_fraction_max 0.999
_diffrn_reflns_limit_h_max 11
_diffrn_reflns_limit_h_min -11
_diffrn_reflns_limit_k_max 20
_diffrn_reflns_limit_k_min -20
_diffrn_reflns_limit_l_max 12
_diffrn_reflns_limit_l_min -12
_diffrn_reflns_number 43168
_diffrn_reflns_point_group_measured_fraction_full 1.000
_diffrn_reflns_point_group_measured_fraction_max 0.999
_diffrn_reflns_theta_full 28.000
_diffrn_reflns_theta_max 28.352
_diffrn_reflns_theta_min 2.624
_diffrn_source 'microfocus sealed tube'
_exptl_absorpt_coefficient_mu 0.087
_exptl_absorpt_correction_T_max 0.746
_exptl_absorpt_correction_T_min 0.713
_exptl_absorpt_correction_type multi-scan
_exptl_absorpt_process_details SADABS
_exptl_crystal_colour Colourless
_exptl_crystal_density_diffrn 1.282
_exptl_crystal_description Block
_exptl_crystal_F_000 464
_exptl_crystal_size_max 0.300
_exptl_crystal_size_mid 0.100
_exptl_crystal_size_min 0.050
_refine_diff_density_max 0.432
_refine_diff_density_min -0.184
_refine_diff_density_rms 0.047
_refine_ls_extinction_method none
_refine_ls_goodness_of_fit_ref 1.081
_refine_ls_hydrogen_treatment mixed
_refine_ls_matrix_type full
_refine_ls_number_parameters 149
_refine_ls_number_reflns 2809
_refine_ls_number_restraints 0
_refine_ls_restrained_S_all 1.081
_refine_ls_R_factor_all 0.0503
_refine_ls_R_factor_gt 0.0430
_refine_ls_shift/su_max 0.000
_refine_ls_shift/su_mean 0.000
_refine_ls_structure_factor_coef Fsqd
_refine_ls_weighting_details 'w=1/[\s^2^(Fo^2^)+(0.0585P)^2^+0.3987P] where P=(Fo^2^+2Fc^2^)/3'
_refine_ls_weighting_scheme calc
_refine_ls_wR_factor_gt 0.1110
_refine_ls_wR_factor_ref 0.1165
_reflns_Friedel_coverage 0.000
_reflns_number_gt 2402
_reflns_number_total 2809
_reflns_threshold_expression 'I > 2\s(I)'
_cod_data_source_file cs9b04551_si_002.cif
_cod_data_source_block jr001
_cod_depositor_comments 'Adding full bibliography for 4517425--4517427.cif.'
_cod_original_cell_volume 1125.21(15)
_cod_original_sg_symbol_H-M 'P 21/c'
_cod_database_code 4517427
_shelx_shelxl_version_number 2014/7
_shelx_space_group_comment
;
The symmetry employed for this shelxl refinement is uniquely defined
by the following loop, which should always be used as a source of
symmetry information in preference to the above space-group names.
They are only intended as comments.
;
_shelx_estimated_absorpt_t_min 0.975
_shelx_estimated_absorpt_t_max 0.996

loop_
_space_group_symop_operation_xyz
'x, y, z'
'-x, y+1/2, -z+1/2'
'-x, -y, -z'
'x, -y-1/2, z-1/2'

loop_
_atom_site_label
_atom_site_type_symbol
_atom_site_fract_x
_atom_site_fract_y
_atom_site_fract_z
_atom_site_U_iso_or_equiv
_atom_site_adp_type
_atom_site_occupancy
_atom_site_site_symmetry_order
_atom_site_calc_flag
_atom_site_refinement_flags_posn
_atom_site_refinement_flags_adp
_atom_site_refinement_flags_occupancy
_atom_site_disorder_assembly
_atom_site_disorder_group
C1 C 0.74932(16) 0.46514(8) 0.07307(14) 0.0235(3) Uani 1 1 d . . . . .
H1A H 0.8593 0.4324 0.1099 0.028 Uiso 1 1 calc R U . . .
H1B H 0.6546 0.4239 0.0115 0.028 Uiso 1 1 calc R U . . .
C2 C 0.74945(17) 0.54219(9) -0.03118(14) 0.0256(3) Uani 1 1 d . . . . .
H2A H 0.7598 0.5186 -0.1231 0.031 Uiso 1 1 calc R U . . .
H2B H 0.6386 0.5743 -0.0692 0.031 Uiso 1 1 calc R U . . .
C3 C 0.89738(17) 0.60635(9) 0.05627(14) 0.0244(3) Uani 1 1 d . . . . .
H3A H 1.0084 0.5793 0.0734 0.029 Uiso 1 1 calc R U . . .
H3B H 0.8810 0.6612 -0.0049 0.029 Uiso 1 1 calc R U . . .
C4 C 0.72644(15) 0.49841(8) 0.21444(14) 0.0204(2) Uani 1 1 d . . . . .
H4A H 0.6150 0.5296 0.1788 0.024 Uiso 1 1 calc R U . . .
H4B H 0.7270 0.4479 0.2804 0.024 Uiso 1 1 calc R U . . .
C5 C 0.87336(14) 0.56058(7) 0.30727(13) 0.0175(2) Uani 1 1 d . . . . .
H5 H 0.9822 0.5271 0.3693 0.021 Uiso 1 1 calc R U . . .
C6 C 0.85635(14) 0.64175(7) 0.40236(13) 0.0165(2) Uani 1 1 d . . . . .
C7 C 0.89365(14) 0.69781(8) 0.28468(13) 0.0176(2) Uani 1 1 d . . . . .
C8 C 0.67975(14) 0.65566(7) 0.39401(13) 0.0177(2) Uani 1 1 d . . . . .
C9 C 0.63443(16) 0.60912(8) 0.49605(14) 0.0224(3) Uani 1 1 d . . . . .
H9 H 0.7149 0.5699 0.5704 0.027 Uiso 1 1 calc R U . . .
C10 C 0.47239(17) 0.61987(9) 0.48940(17) 0.0289(3) Uani 1 1 d . . . . .
H10 H 0.4423 0.5880 0.5592 0.035 Uiso 1 1 calc R U . . .
C11 C 0.35446(17) 0.67681(10) 0.38168(18) 0.0333(3) Uani 1 1 d . . . . .
H11 H 0.2441 0.6845 0.3783 0.040 Uiso 1 1 calc R U . . .
C12 C 0.39738(17) 0.72272(10) 0.27863(18) 0.0334(3) Uani 1 1 d . . . . .
H12 H 0.3160 0.7613 0.2037 0.040 Uiso 1 1 calc R U . . .
C13 C 0.55996(16) 0.71217(9) 0.28509(16) 0.0256(3) Uani 1 1 d . . . . .
H13 H 0.5892 0.7438 0.2146 0.031 Uiso 1 1 calc R U . . .
N1 N 0.89759(13) 0.62596(7) 0.20480(11) 0.0188(2) Uani 1 1 d . . . . .
O1 O 0.91608(11) 0.77646(6) 0.26991(10) 0.0216(2) Uani 1 1 d . . . . .
O2 O 0.99041(11) 0.64259(6) 0.55526(9) 0.0202(2) Uani 1 1 d . . . . .
H2 H 0.956(2) 0.6743(12) 0.614(2) 0.039(5) Uiso 1 1 d . . . . .

loop_
_atom_site_aniso_label
_atom_site_aniso_U_11
_atom_site_aniso_U_22
_atom_site_aniso_U_33
_atom_site_aniso_U_23
_atom_site_aniso_U_13
_atom_site_aniso_U_12
C1 0.0253(6) 0.0215(6) 0.0214(6) -0.0023(5) 0.0082(5) 0.0025(5)
C2 0.0318(7) 0.0263(6) 0.0168(6) -0.0005(5) 0.0091(5) 0.0045(5)
C3 0.0314(6) 0.0270(6) 0.0202(6) 0.0001(5) 0.0163(5) 0.0020(5)
C4 0.0206(6) 0.0182(5) 0.0234(6) 0.0001(4) 0.0108(5) 0.0013(4)
C5 0.0185(5) 0.0183(5) 0.0172(5) 0.0021(4) 0.0095(4) 0.0028(4)
C6 0.0163(5) 0.0173(5) 0.0164(5) 0.0016(4) 0.0077(4) 0.0017(4)
C7 0.0143(5) 0.0218(6) 0.0167(5) 0.0014(4) 0.0068(4) 0.0011(4)
C8 0.0176(5) 0.0168(5) 0.0203(5) -0.0026(4) 0.0098(4) 0.0001(4)
C9 0.0239(6) 0.0215(6) 0.0247(6) -0.0013(5) 0.0135(5) -0.0029(4)
C10 0.0284(7) 0.0308(7) 0.0355(7) -0.0092(6) 0.0213(6) -0.0102(5)
C11 0.0194(6) 0.0390(8) 0.0455(8) -0.0142(6) 0.0180(6) -0.0050(5)
C12 0.0201(6) 0.0351(7) 0.0410(8) 0.0004(6) 0.0102(6) 0.0060(5)
C13 0.0213(6) 0.0263(6) 0.0292(6) 0.0041(5) 0.0111(5) 0.0044(5)
N1 0.0213(5) 0.0199(5) 0.0178(5) 0.0010(4) 0.0110(4) 0.0001(4)
O1 0.0255(4) 0.0200(4) 0.0221(4) 0.0011(3) 0.0132(4) -0.0022(3)
O2 0.0192(4) 0.0252(4) 0.0154(4) 0.0000(3) 0.0069(3) 0.0048(3)

loop_
_atom_type_symbol
_atom_type_description
_atom_type_scat_dispersion_real
_atom_type_scat_dispersion_imag
_atom_type_scat_source
C C 0.0033 0.0016 'International Tables Vol C Tables 4.2.6.8 and 6.1.1.4'
H H 0.0000 0.0000 'International Tables Vol C Tables 4.2.6.8 and 6.1.1.4'
N N 0.0061 0.0033 'International Tables Vol C Tables 4.2.6.8 and 6.1.1.4'
O O 0.0106 0.0060 'International Tables Vol C Tables 4.2.6.8 and 6.1.1.4'

loop_
_geom_angle_atom_site_label_1
_geom_angle_atom_site_label_2
_geom_angle_atom_site_label_3
_geom_angle
_geom_angle_site_symmetry_1
_geom_angle_site_symmetry_3
_geom_angle_publ_flag
C2 C1 C4 111.17(10) . . ?
C2 C1 H1A 109.4 . . ?
C4 C1 H1A 109.4 . . ?
C2 C1 H1B 109.4 . . ?
C4 C1 H1B 109.4 . . ?
H1A C1 H1B 108.0 . . ?
C3 C2 C1 111.75(10) . . ?
C3 C2 H2A 109.3 . . ?
C1 C2 H2A 109.3 . . ?
C3 C2 H2B 109.3 . . ?
C1 C2 H2B 109.3 . . ?
H2A C2 H2B 107.9 . . ?
N1 C3 C2 107.52(10) . . ?
N1 C3 H3A 110.2 . . ?
C2 C3 H3A 110.2 . . ?
N1 C3 H3B 110.2 . . ?
C2 C3 H3B 110.2 . . ?
H3A C3 H3B 108.5 . . ?
C5 C4 C1 108.39(9) . . ?
C5 C4 H4A 110.0 . . ?
C1 C4 H4A 110.0 . . ?
C5 C4 H4B 110.0 . . ?
C1 C4 H4B 110.0 . . ?
H4A C4 H4B 108.4 . . ?
N1 C5 C4 111.06(9) . . ?
N1 C5 C6 86.48(8) . . ?
C4 C5 C6 123.61(9) . . ?
N1 C5 H5 111.0 . . ?
C4 C5 H5 111.0 . . ?
C6 C5 H5 111.0 . . ?
O2 C6 C8 113.68(9) . . ?
O2 C6 C7 114.00(9) . . ?
C8 C6 C7 114.73(9) . . ?
O2 C6 C5 111.21(9) . . ?
C8 C6 C5 115.58(9) . . ?
C7 C6 C5 84.47(8) . . ?
O1 C7 N1 132.70(11) . . ?
O1 C7 C6 135.16(10) . . ?
N1 C7 C6 92.11(9) . . ?
C13 C8 C9 119.10(11) . . ?
C13 C8 C6 121.73(10) . . ?
C9 C8 C6 119.16(10) . . ?
C10 C9 C8 120.27(12) . . ?
C10 C9 H9 119.9 . . ?
C8 C9 H9 119.9 . . ?
C11 C10 C9 120.30(12) . . ?
C11 C10 H10 119.9 . . ?
C9 C10 H10 119.9 . . ?
C10 C11 C12 119.95(12) . . ?
C10 C11 H11 120.0 . . ?
C12 C11 H11 120.0 . . ?
C11 C12 C13 119.90(13) . . ?
C11 C12 H12 120.1 . . ?
C13 C12 H12 120.1 . . ?
C8 C13 C12 120.47(12) . . ?
C8 C13 H13 119.8 . . ?
C12 C13 H13 119.8 . . ?
C7 N1 C3 137.42(10) . . ?
C7 N1 C5 96.78(9) . . ?
C3 N1 C5 125.21(10) . . ?
C6 O2 H2 108.2(12) . . ?

loop_
_geom_bond_atom_site_label_1
_geom_bond_atom_site_label_2
_geom_bond_distance
_geom_bond_site_symmetry_2
_geom_bond_publ_flag
C1 C2 1.5355(18) . ?
C1 C4 1.5377(16) . ?
C1 H1A 0.9900 . ?
C1 H1B 0.9900 . ?
C2 C3 1.5273(18) . ?
C2 H2A 0.9900 . ?
C2 H2B 0.9900 . ?
C3 N1 1.4520(15) . ?
C3 H3A 0.9900 . ?
C3 H3B 0.9900 . ?
C4 C5 1.5132(16) . ?
C4 H4A 0.9900 . ?
C4 H4B 0.9900 . ?
C5 N1 1.4731(14) . ?
C5 C6 1.5749(15) . ?
C5 H5 1.0000 . ?
C6 O2 1.4063(13) . ?
C6 C8 1.5122(15) . ?
C6 C7 1.5555(15) . ?
C7 O1 1.2247(14) . ?
C7 N1 1.3389(15) . ?
C8 C13 1.3902(17) . ?
C8 C9 1.3956(16) . ?
C9 C10 1.3875(18) . ?
C9 H9 0.9500 . ?
C10 C11 1.383(2) . ?
C10 H10 0.9500 . ?
C11 C12 1.387(2) . ?
C11 H11 0.9500 . ?
C12 C13 1.3927(18) . ?
C12 H12 0.9500 . ?
C13 H13 0.9500 . ?
O2 H2 0.883(19) . ?
